data_7034258
loop_
_publ_author_name
'Oyarzabal, Itziar'
'Ruiz, Jos\'e'
'Mota, Antonio J.'
'Rodr\'iguez-Di\'eguez, Antonio'
'Seco, Jos\'e M'
'Colacio, Enrique'

_publ_section_title
;
 An experimental and theoretical magneto-structural study of polynuclear
 Ni(II) complexes assembled from a versatile bis(salicylaldehyde)diamine
 polytopic ligand.
;
_journal_issue 15
_journal_name_full 'Dalton transactions (Cambridge, England : 2003)'
_journal_page_first 6825
_journal_page_last 6838
_journal_paper_doi 10.1039/c5dt00356c
_journal_volume 44
_journal_year 2015
_chemical_formula_sum 'C45 H54 Br4 N10 Ni4 O15'
_chemical_formula_weight 1529.46
_chemical_name_systematic
;
 ?
;
_space_group_IT_number 2
_symmetry_cell_setting triclinic
_symmetry_space_group_name_Hall '-P 1'
_symmetry_space_group_name_H-M 'P -1'
_atom_sites_solution_hydrogens geom
_atom_sites_solution_primary direct
_atom_sites_solution_secondary difmap
_audit_creation_method SHELXL-97
_audit_update_record
;
2015-01-23 deposited with the CCDC.
2015-03-02 downloaded from the CCDC.
;
_cell_angle_alpha 106.726(3)
_cell_angle_beta 95.185(3)
_cell_angle_gamma 93.111(3)
_cell_formula_units_Z 2
_cell_length_a 13.3880(4)
_cell_length_b 14.4846(5)
_cell_length_c 14.9568(5)
_cell_measurement_reflns_used 5166
_cell_measurement_temperature 100(2)
_cell_measurement_theta_max 28.2561
_cell_measurement_theta_min 1.4703
_cell_volume 2756.53(16)
_computing_cell_refinement 'CrysAlisPro, Agilent Technologies'
_computing_data_collection 'CrysAlisPro, Agilent Technologies'
_computing_data_reduction 'CrysAlisPro, Agilent Technologies'
_computing_molecular_graphics 'Ortep-3 (Farrugia, 1997)'
_computing_publication_material 'WinGX (Farrugia, 1997)'
_computing_structure_refinement 'SHELXL-97 (Sheldrick, 1997)'
_computing_structure_solution 'SHELXS-97 (Sheldrick, 1990)'
_diffrn_ambient_temperature 100(2)
_diffrn_measured_fraction_theta_full 0.998
_diffrn_measured_fraction_theta_max 0.998
_diffrn_measurement_device_type 'SuperNova, Single source at offset, Eos'
_diffrn_measurement_method '\w scans'
_diffrn_radiation_monochromator mirror
_diffrn_radiation_source 'SuperNova (Mo) X-ray Source'
_diffrn_radiation_type MoK\a
_diffrn_radiation_wavelength 0.71073
_diffrn_reflns_av_R_equivalents 0.0323
_diffrn_reflns_av_sigmaI/netI 0.0612
_diffrn_reflns_limit_h_max 14
_diffrn_reflns_limit_h_min -15
_diffrn_reflns_limit_k_max 13
_diffrn_reflns_limit_k_min -17
_diffrn_reflns_limit_l_max 17
_diffrn_reflns_limit_l_min -17
_diffrn_reflns_number 17673
_diffrn_reflns_theta_full 25.00
_diffrn_reflns_theta_max 25.00
_diffrn_reflns_theta_min 1.47
_exptl_absorpt_coefficient_mu 4.318
_exptl_absorpt_correction_T_max 1.00000
_exptl_absorpt_correction_T_min 0.62950
_exptl_absorpt_correction_type multi-scan
_exptl_absorpt_process_details 'CrysAlisPro, Agilent Technologies'
_exptl_crystal_colour Green
_exptl_crystal_density_diffrn 1.843
_exptl_crystal_density_method 'not measured'
_exptl_crystal_description Prismatic
_exptl_crystal_F_000 1532
_exptl_crystal_size_max 0.33
_exptl_crystal_size_mid 0.20
_exptl_crystal_size_min 0.14
_platon_squeeze_details
;
;
_refine_diff_density_max 1.037
_refine_diff_density_min -0.894
_refine_diff_density_rms 0.127
_refine_ls_extinction_method none
_refine_ls_goodness_of_fit_ref 1.058
_refine_ls_hydrogen_treatment mixed
_refine_ls_matrix_type full
_refine_ls_number_parameters 694
_refine_ls_number_reflns 9673
_refine_ls_number_restraints 1
_refine_ls_restrained_S_all 1.058
_refine_ls_R_factor_all 0.0744
_refine_ls_R_factor_gt 0.0496
_refine_ls_shift/su_max 0.001
_refine_ls_shift/su_mean 0.000
_refine_ls_structure_factor_coef Fsqd
_refine_ls_weighting_details 'calc w=1/[\s^2^(Fo^2^)+(0.0635P)^2^+1.7423P] where P=(Fo^2^+2Fc^2^)/3'
_refine_ls_weighting_scheme calc
_refine_ls_wR_factor_gt 0.1192
_refine_ls_wR_factor_ref 0.1302
_reflns_number_gt 7112
_reflns_number_total 9673
_reflns_threshold_expression >2sigma(I)
_cod_data_source_file c5dt00356c2.cif
_cod_data_source_block Compound6
_cod_depositor_comments
;
The following automatic conversions were performed:

'_symmetry_cell_setting' value 'Triclinic' changed to 'triclinic'
according to
/usr/data/users/saulius/crontab/automatic-downloads/rss-feeds/RSC/lib/dictionaries/cif_core.dic
dictionary named 'cif_core.dic' version 2.4.2 from 2011-04-26.

Automatic conversion script
Id: cif_fix_values 3086 2015-02-26 13:12:21Z robertas 

 Adding full bibliography for 7034253--7034258.cif.
;
_cod_original_sg_symbol_H-M P-1
_cod_database_code 7034258

loop_
_symmetry_equiv_pos_as_xyz
'x, y, z'
'-x, -y, -z'

loop_
_atom_site_label
_atom_site_type_symbol
_atom_site_fract_x
_atom_site_fract_y
_atom_site_fract_z
_atom_site_U_iso_or_equiv
_atom_site_adp_type
_atom_site_occupancy
_atom_site_symmetry_multiplicity
_atom_site_calc_flag
_atom_site_refinement_flags
Ni1 Ni 0.52048(5) 0.34507(5) 0.34965(5) 0.01984(18) Uani 1 1 d .
Ni2 Ni 0.38335(5) 0.47610(5) 0.46852(5) 0.01905(17) Uani 1 1 d .
Ni3 Ni 1.01393(5) 0.15102(5) -0.07309(5) 0.02429(19) Uani 1 1 d .
Ni4 Ni 1.09610(5) 0.05455(5) 0.06966(5) 0.02288(18) Uani 1 1 d .
Br1A Br 0.23997(5) 0.00217(5) 0.55415(5) 0.03810(18) Uani 1 1 d .
Br2A Br 1.00021(4) 0.15863(5) 0.43573(5) 0.03806(18) Uani 1 1 d .
Br1D Br 1.00797(5) 0.54716(5) 0.37592(5) 0.0451(2) Uani 1 1 d .
Br2D Br 0.52358(5) 0.14326(6) -0.33885(6) 0.0490(2) Uani 1 1 d .
C1A C 0.2380(4) 0.3596(4) 0.5376(4) 0.0259(13) Uani 1 1 d .
H1A H 0.1820 0.3566 0.5694 0.031 Uiso 1 1 calc R
C2A C 0.2883(4) 0.2732(4) 0.5124(4) 0.0229(13) Uani 1 1 d .
C3A C 0.3748(4) 0.2636(4) 0.4620(4) 0.0201(12) Uani 1 1 d .
C4A C 0.4169(4) 0.1727(4) 0.4389(4) 0.0223(13) Uani 1 1 d .
C5A C 0.3741(4) 0.0974(4) 0.4655(4) 0.0277(14) Uani 1 1 d .
H5A H 0.4008 0.0377 0.4487 0.033 Uiso 1 1 calc R
C6A C 0.2914(4) 0.1092(4) 0.5173(4) 0.0250(13) Uani 1 1 d .
C7A C 0.2501(4) 0.1941(5) 0.5413(4) 0.0275(14) Uani 1 1 d .
H7A H 0.1961 0.2012 0.5770 0.033 Uiso 1 1 calc R
C8A C 0.5114(4) 0.1573(4) 0.3905(4) 0.0277(14) Uani 1 1 d .
H8A1 H 0.5686 0.1902 0.4348 0.033 Uiso 1 1 calc R
H8A2 H 0.5209 0.0887 0.3714 0.033 Uiso 1 1 calc R
C9A C 0.4185(4) 0.1506(5) 0.2397(4) 0.0354(16) Uani 1 1 d .
H9A1 H 0.4227 0.1671 0.1824 0.053 Uiso 1 1 calc R
H9A2 H 0.3598 0.1754 0.2674 0.053 Uiso 1 1 calc R
H9A3 H 0.4140 0.0815 0.2266 0.053 Uiso 1 1 calc R
C10A C 0.6002(5) 0.1637(4) 0.2580(5) 0.0333(15) Uani 1 1 d .
H10A H 0.5877 0.0979 0.2170 0.040 Uiso 1 1 calc R
H10B H 0.6564 0.1659 0.3045 0.040 Uiso 1 1 calc R
C11A C 0.6251(4) 0.2314(4) 0.2014(4) 0.0312(15) Uani 1 1 d .
H11A H 0.6891 0.2171 0.1771 0.037 Uiso 1 1 calc R
H11B H 0.5741 0.2200 0.1483 0.037 Uiso 1 1 calc R
C12A C 0.6144(5) 0.3912(5) 0.1889(4) 0.0383(17) Uani 1 1 d .
H12A H 0.6659 0.3811 0.1473 0.057 Uiso 1 1 calc R
H12B H 0.6168 0.4587 0.2229 0.057 Uiso 1 1 calc R
H12C H 0.5497 0.3709 0.1531 0.057 Uiso 1 1 calc R
C13A C 0.7339(4) 0.3665(4) 0.3079(4) 0.0240(13) Uani 1 1 d .
H13A H 0.7371 0.4360 0.3366 0.029 Uiso 1 1 calc R
H13B H 0.7823 0.3544 0.2622 0.029 Uiso 1 1 calc R
C14A C 0.7664(4) 0.3208(4) 0.3828(4) 0.0250(13) Uani 1 1 d .
C15A C 0.7147(4) 0.3351(4) 0.4640(4) 0.0208(12) Uani 1 1 d .
C16A C 0.7538(4) 0.3008(4) 0.5386(4) 0.0253(13) Uani 1 1 d .
C17A C 0.8403(4) 0.2490(4) 0.5289(4) 0.0287(14) Uani 1 1 d .
H17A H 0.8667 0.2271 0.5781 0.034 Uiso 1 1 calc R
C18A C 0.8853(4) 0.2308(4) 0.4487(4) 0.0274(14) Uani 1 1 d .
C19A C 0.8506(4) 0.2689(4) 0.3755(4) 0.0255(13) Uani 1 1 d .
H19A H 0.8845 0.2590 0.3224 0.031 Uiso 1 1 calc R
C20A C 0.7108(5) 0.3241(5) 0.6267(5) 0.0332(15) Uani 1 1 d .
H20A H 0.6485 0.3497 0.6283 0.040 Uiso 1 1 calc R
N1A N 0.5092(3) 0.1933(3) 0.3056(3) 0.0223(11) Uani 1 1 d .
N2A N 0.6311(4) 0.3338(4) 0.2566(3) 0.0255(11) Uani 1 1 d .
O1A O 0.2583(3) 0.4377(3) 0.5232(3) 0.0265(9) Uani 1 1 d .
O2A O 0.4141(3) 0.3363(3) 0.4370(3) 0.0209(8) Uani 1 1 d .
O3A O 0.6294(3) 0.3781(3) 0.4680(3) 0.0222(9) Uani 1 1 d .
O4A O 0.7504(3) 0.3127(4) 0.6996(3) 0.0440(12) Uani 1 1 d .
C1B C 0.2698(5) 0.4097(5) 0.1762(4) 0.0367(16) Uani 1 1 d .
H1B1 H 0.3084 0.4434 0.1424 0.055 Uiso 1 1 calc R
H1B2 H 0.2109 0.4427 0.1930 0.055 Uiso 1 1 calc R
H1B3 H 0.2500 0.3449 0.1372 0.055 Uiso 1 1 calc R
C2B C 0.3324(4) 0.4067(4) 0.2635(4) 0.0243(13) Uani 1 1 d .
O1B O 0.4063(3) 0.3556(3) 0.2522(3) 0.0269(9) Uani 1 1 d .
O2B O 0.3066(3) 0.4562(3) 0.3418(3) 0.0235(9) Uani 1 1 d .
N1C N 0.5185(3) 0.4960(3) 0.4090(3) 0.0181(9) Uani 1 1 d U
N2C N 0.5218(4) 0.5534(4) 0.3606(4) 0.0305(12) Uani 1 1 d U
N3C N 0.5259(5) 0.6051(5) 0.3158(4) 0.0523(16) Uani 1 1 d .
C1D C 1.1340(4) 0.2003(4) 0.2550(4) 0.0244(13) Uani 1 1 d .
H1D H 1.1696 0.2209 0.3146 0.029 Uiso 1 1 calc R
C2D C 1.0741(4) 0.2692(4) 0.2301(4) 0.0233(13) Uani 1 1 d .
C3D C 1.0223(4) 0.2534(4) 0.1376(4) 0.0244(13) Uani 1 1 d .
C4D C 0.9646(4) 0.3291(4) 0.1213(4) 0.0257(13) Uani 1 1 d .
C5D C 0.9612(4) 0.4134(4) 0.1925(5) 0.0322(15) Uani 1 1 d .
H5D H 0.9237 0.4618 0.1810 0.039 Uiso 1 1 calc R
C6D C 1.0127(4) 0.4281(4) 0.2818(4) 0.0297(14) Uani 1 1 d .
C7D C 1.0699(4) 0.3584(4) 0.3009(4) 0.0303(14) Uani 1 1 d .
H7D H 1.1057 0.3697 0.3598 0.036 Uiso 1 1 calc R
C8D C 0.9084(4) 0.3157(5) 0.0271(4) 0.0332(15) Uani 1 1 d .
H8D1 H 0.8757 0.3739 0.0276 0.040 Uiso 1 1 calc R
H8D2 H 0.8564 0.2629 0.0147 0.040 Uiso 1 1 calc R
C9D C 1.0637(4) 0.3676(4) -0.0258(5) 0.0334(15) Uani 1 1 d .
H9D1 H 1.1032 0.3573 -0.0777 0.050 Uiso 1 1 calc R
H9D2 H 1.1043 0.3616 0.0283 0.050 Uiso 1 1 calc R
H9D3 H 1.0406 0.4313 -0.0120 0.050 Uiso 1 1 calc R
C10D C 0.9173(5) 0.2975(5) -0.1386(4) 0.0354(16) Uani 1 1 d .
H10C H 0.9137 0.3640 -0.1392 0.043 Uiso 1 1 calc R
H10D H 0.8492 0.2685 -0.1432 0.043 Uiso 1 1 calc R
C11D C 0.9701(5) 0.2418(5) -0.2208(4) 0.0365(16) Uani 1 1 d .
H11C H 0.9284 0.2364 -0.2789 0.044 Uiso 1 1 calc R
H11D H 1.0330 0.2780 -0.2215 0.044 Uiso 1 1 calc R
C12D C 1.0788(5) 0.1125(5) -0.2679(4) 0.0365(16) Uani 1 1 d .
H12D H 1.0668 0.1173 -0.3307 0.055 Uiso 1 1 calc R
H12E H 1.0889 0.0468 -0.2704 0.055 Uiso 1 1 calc R
H12F H 1.1377 0.1536 -0.2359 0.055 Uiso 1 1 calc R
C13D C 0.9041(5) 0.0715(5) -0.2666(4) 0.0332(15) Uani 1 1 d .
H13C H 0.8972 0.0692 -0.3323 0.040 Uiso 1 1 calc R
H13D H 0.9205 0.0081 -0.2634 0.040 Uiso 1 1 calc R
C14D C 0.8042(4) 0.0904(4) -0.2302(4) 0.0284(14) Uani 1 1 d .
C15D C 0.7905(4) 0.0884(4) -0.1384(4) 0.0248(13) Uani 1 1 d .
C16D C 0.6931(4) 0.0978(4) -0.1101(4) 0.0289(14) Uani 1 1 d .
C17D C 0.6137(4) 0.1127(5) -0.1705(5) 0.0339(16) Uani 1 1 d .
H17D H 0.5495 0.1179 -0.1515 0.041 Uiso 1 1 calc R
C18D C 0.6297(5) 0.1199(5) -0.2576(5) 0.0360(16) Uani 1 1 d .
C19D C 0.7250(5) 0.1068(5) -0.2883(5) 0.0344(15) Uani 1 1 d .
H19D H 0.7353 0.1091 -0.3483 0.041 Uiso 1 1 calc R
C20D C 0.6716(5) 0.0885(5) -0.0187(5) 0.0387(17) Uani 1 1 d .
H20D H 0.7254 0.0846 0.0236 0.046 Uiso 1 1 calc R
N1D N 0.9756(4) 0.2942(4) -0.0503(3) 0.0288(12) Uani 1 1 d .
N2D N 0.9913(4) 0.1431(4) -0.2170(3) 0.0283(12) Uani 1 1 d .
O1D O 1.1452(3) 0.1173(3) 0.2086(3) 0.0280(10) Uani 1 1 d .
O2D O 1.0270(3) 0.1750(3) 0.0706(3) 0.0244(9) Uani 1 1 d .
O3D O 0.8686(3) 0.0800(3) -0.0794(3) 0.0257(9) Uani 1 1 d .
O4D O 0.5860(3) 0.0856(4) 0.0052(3) 0.0532(14) Uani 1 1 d .
C1E C 1.3450(5) 0.1787(6) -0.0309(6) 0.053(2) Uani 1 1 d .
H1E1 H 1.3728 0.2354 0.0182 0.080 Uiso 1 1 calc R
H1E2 H 1.3456 0.1909 -0.0906 0.080 Uiso 1 1 calc R
H1E3 H 1.3846 0.1257 -0.0297 0.080 Uiso 1 1 calc R
C2E C 1.2384(4) 0.1538(4) -0.0159(4) 0.0283(14) Uani 1 1 d .
O1E O 1.1673(3) 0.1842(3) -0.0614(3) 0.0322(10) Uani 1 1 d .
O2E O 1.2267(3) 0.1048(3) 0.0395(3) 0.0295(10) Uani 1 1 d .
N1F N 1.0449(3) 0.0082(3) -0.0785(3) 0.0215(10) Uani 1 1 d .
N2F N 1.1028(4) -0.0397(4) -0.1304(4) 0.0317(12) Uani 1 1 d .
N3F N 1.1557(4) -0.0843(5) -0.1780(4) 0.0495(16) Uani 1 1 d .
C1M C 1.4200(8) 0.6281(8) 0.1064(8) 0.095(4) Uani 1 1 d .
H1M1 H 1.4430 0.6913 0.1044 0.143 Uiso 1 1 calc R
H1M2 H 1.4323 0.5807 0.0497 0.143 Uiso 1 1 calc R
H1M3 H 1.4556 0.6147 0.1594 0.143 Uiso 1 1 calc R
O1M O 1.3205(6) 0.6247(7) 0.1148(6) 0.118(3) Uani 1 1 d .
H1M H 1.3118 0.6349 0.1702 0.177 Uiso 1 1 calc R

loop_
_atom_site_aniso_label
_atom_site_aniso_U_11
_atom_site_aniso_U_22
_atom_site_aniso_U_33
_atom_site_aniso_U_23
_atom_site_aniso_U_13
_atom_site_aniso_U_12
Ni1 0.0163(4) 0.0222(4) 0.0188(4) 0.0026(3) 0.0014(3) 0.0015(3)
Ni2 0.0133(4) 0.0207(4) 0.0211(4) 0.0034(3) 0.0005(3) 0.0013(3)
Ni3 0.0218(4) 0.0252(4) 0.0241(4) 0.0054(3) -0.0020(3) 0.0053(3)
Ni4 0.0187(4) 0.0246(4) 0.0221(4) 0.0025(3) -0.0026(3) 0.0056(3)
Br1A 0.0384(4) 0.0330(4) 0.0468(4) 0.0174(3) 0.0106(3) -0.0036(3)
Br2A 0.0207(3) 0.0432(4) 0.0467(4) 0.0064(3) 0.0015(3) 0.0136(3)
Br1D 0.0427(4) 0.0324(4) 0.0455(4) -0.0118(3) 0.0041(3) 0.0049(3)
Br2D 0.0390(4) 0.0476(5) 0.0551(5) 0.0148(4) -0.0231(3) 0.0070(3)
C1A 0.015(3) 0.032(4) 0.028(3) 0.006(3) 0.001(2) -0.001(3)
C2A 0.011(3) 0.026(3) 0.024(3) -0.001(3) -0.006(2) -0.004(2)
C3A 0.014(3) 0.024(3) 0.018(3) 0.003(3) -0.006(2) -0.001(2)
C4A 0.019(3) 0.024(3) 0.020(3) 0.004(3) -0.003(2) -0.007(2)
C5A 0.026(3) 0.024(3) 0.029(3) 0.002(3) -0.004(3) 0.002(3)
C6A 0.024(3) 0.025(3) 0.023(3) 0.004(3) -0.002(2) -0.007(3)
C7A 0.017(3) 0.038(4) 0.027(3) 0.011(3) 0.002(2) -0.005(3)
C8A 0.016(3) 0.021(3) 0.041(4) 0.002(3) -0.003(3) 0.002(2)
C9A 0.030(4) 0.036(4) 0.034(4) 0.004(3) -0.004(3) 0.000(3)
C10A 0.030(4) 0.023(4) 0.040(4) -0.002(3) 0.007(3) 0.007(3)
C11A 0.022(3) 0.037(4) 0.026(3) -0.004(3) 0.005(3) 0.002(3)
C12A 0.039(4) 0.058(5) 0.028(4) 0.021(3) 0.014(3) 0.022(3)
C13A 0.019(3) 0.028(3) 0.025(3) 0.005(3) 0.009(2) 0.005(2)
C14A 0.024(3) 0.023(3) 0.023(3) 0.001(3) -0.004(2) -0.002(2)
C15A 0.015(3) 0.020(3) 0.026(3) 0.005(3) -0.002(2) 0.001(2)
C16A 0.015(3) 0.030(4) 0.027(3) 0.004(3) 0.000(2) -0.003(2)
C17A 0.022(3) 0.032(4) 0.028(3) 0.007(3) -0.008(3) -0.002(3)
C18A 0.015(3) 0.028(4) 0.035(4) 0.004(3) -0.002(3) 0.009(2)
C19A 0.015(3) 0.023(3) 0.033(3) 0.001(3) 0.003(2) -0.003(2)
C20A 0.025(3) 0.045(4) 0.036(4) 0.020(3) 0.005(3) 0.010(3)
N1A 0.012(2) 0.027(3) 0.022(3) 0.000(2) 0.0012(19) -0.0024(19)
N2A 0.029(3) 0.027(3) 0.020(3) 0.006(2) 0.006(2) 0.008(2)
O1A 0.017(2) 0.031(3) 0.032(2) 0.008(2) 0.0015(17) 0.0040(17)
O2A 0.016(2) 0.023(2) 0.023(2) 0.0061(18) 0.0009(16) 0.0031(16)
O3A 0.015(2) 0.025(2) 0.025(2) 0.0061(18) 0.0001(16) 0.0031(16)
O4A 0.039(3) 0.062(3) 0.037(3) 0.023(3) 0.003(2) 0.015(2)
C1B 0.029(4) 0.055(5) 0.028(4) 0.016(3) -0.001(3) 0.007(3)
C2B 0.016(3) 0.032(4) 0.026(3) 0.014(3) -0.005(2) -0.005(3)
O1B 0.021(2) 0.033(3) 0.025(2) 0.0068(19) -0.0018(17) 0.0023(18)
O2B 0.015(2) 0.026(2) 0.027(2) 0.0059(19) -0.0035(16) 0.0020(16)
N1C 0.010(2) 0.024(3) 0.016(2) -0.0009(18) 0.0014(18) -0.0006(18)
N2C 0.030(3) 0.034(3) 0.028(3) 0.008(2) 0.009(2) 0.001(2)
N3C 0.059(4) 0.053(4) 0.047(4) 0.016(3) 0.009(3) 0.009(3)
C1D 0.018(3) 0.035(4) 0.016(3) 0.003(3) -0.001(2) -0.001(3)
C2D 0.013(3) 0.025(3) 0.030(3) 0.007(3) 0.000(2) 0.001(2)
C3D 0.016(3) 0.028(4) 0.024(3) -0.001(3) 0.002(2) 0.000(2)
C4D 0.015(3) 0.029(4) 0.032(3) 0.009(3) -0.001(2) 0.002(2)
C5D 0.024(3) 0.023(4) 0.044(4) 0.001(3) 0.004(3) 0.000(3)
C6D 0.023(3) 0.023(3) 0.034(4) -0.006(3) 0.003(3) -0.003(3)
C7D 0.022(3) 0.031(4) 0.030(4) -0.002(3) 0.005(3) 0.000(3)
C8D 0.020(3) 0.032(4) 0.045(4) 0.008(3) 0.001(3) 0.005(3)
C9D 0.028(4) 0.028(4) 0.044(4) 0.013(3) 0.000(3) -0.004(3)
C10D 0.037(4) 0.037(4) 0.037(4) 0.018(3) -0.002(3) 0.009(3)
C11D 0.039(4) 0.041(4) 0.030(4) 0.015(3) -0.008(3) 0.002(3)
C12D 0.036(4) 0.048(5) 0.028(4) 0.014(3) 0.003(3) 0.009(3)
C13D 0.044(4) 0.033(4) 0.021(3) 0.007(3) -0.003(3) 0.007(3)
C14D 0.025(3) 0.025(3) 0.032(4) 0.005(3) -0.004(3) 0.004(3)
C15D 0.029(3) 0.015(3) 0.023(3) -0.004(3) -0.003(3) 0.000(2)
C16D 0.024(3) 0.030(4) 0.027(3) 0.003(3) -0.005(3) 0.002(3)
C17D 0.021(3) 0.030(4) 0.043(4) 0.001(3) -0.009(3) 0.003(3)
C18D 0.028(4) 0.033(4) 0.042(4) 0.008(3) -0.016(3) 0.001(3)
C19D 0.034(4) 0.030(4) 0.036(4) 0.010(3) -0.011(3) -0.002(3)
C20D 0.025(4) 0.041(4) 0.038(4) -0.007(3) -0.003(3) 0.007(3)
N1D 0.024(3) 0.033(3) 0.026(3) 0.005(2) -0.005(2) 0.006(2)
N2D 0.028(3) 0.031(3) 0.025(3) 0.009(2) 0.000(2) 0.002(2)
O1D 0.024(2) 0.029(3) 0.023(2) -0.0039(19) -0.0046(17) 0.0064(18)
O2D 0.018(2) 0.025(2) 0.026(2) 0.0015(19) -0.0013(16) 0.0042(16)
O3D 0.023(2) 0.026(2) 0.024(2) 0.0029(18) -0.0060(17) 0.0059(17)
O4D 0.031(3) 0.079(4) 0.043(3) 0.008(3) 0.009(2) 0.007(2)
C1E 0.029(4) 0.075(6) 0.065(5) 0.033(5) 0.008(4) 0.009(4)
C2E 0.026(3) 0.029(4) 0.028(3) 0.005(3) -0.001(3) 0.003(3)
O1E 0.028(2) 0.035(3) 0.035(3) 0.012(2) 0.0012(19) 0.0047(19)
O2E 0.023(2) 0.034(3) 0.028(2) 0.007(2) -0.0046(17) 0.0063(18)
N1F 0.020(3) 0.022(3) 0.021(3) 0.003(2) -0.002(2) 0.008(2)
N2F 0.028(3) 0.031(3) 0.033(3) 0.003(3) 0.000(2) 0.008(2)
N3F 0.042(4) 0.055(4) 0.044(4) 0.002(3) 0.003(3) 0.012(3)
C1M 0.074(8) 0.106(9) 0.123(10) 0.046(8) 0.043(7) 0.037(6)
O1M 0.124(7) 0.129(8) 0.114(7) 0.053(7) 0.022(5) 0.022(6)

loop_
_atom_type_symbol
_atom_type_description
_atom_type_scat_dispersion_real
_atom_type_scat_dispersion_imag
_atom_type_scat_source
C C 0.0033 0.0016 'International Tables Vol C Tables 4.2.6.8 and 6.1.1.4'
H H 0.0000 0.0000 'International Tables Vol C Tables 4.2.6.8 and 6.1.1.4'
N N 0.0061 0.0033 'International Tables Vol C Tables 4.2.6.8 and 6.1.1.4'
O O 0.0106 0.0060 'International Tables Vol C Tables 4.2.6.8 and 6.1.1.4'
Ni Ni 0.3393 1.1124 'International Tables Vol C Tables 4.2.6.8 and 6.1.1.4'
Br Br -0.2901 2.4595 'International Tables Vol C Tables 4.2.6.8 and 6.1.1.4'

loop_
_geom_angle_atom_site_label_1
_geom_angle_atom_site_label_2
_geom_angle_atom_site_label_3
_geom_angle
_geom_angle_site_symmetry_1
_geom_angle_site_symmetry_3
O2A Ni1 O1B 88.12(15) . .
O2A Ni1 N1A 87.34(16) . .
O1B Ni1 N1A 94.38(17) . .
O2A Ni1 N2A 172.19(17) . .
O1B Ni1 N2A 93.85(17) . .
N1A Ni1 N2A 84.97(18) . .
O2A Ni1 N1C 84.47(15) . .
O1B Ni1 N1C 86.56(16) . .
N1A Ni1 N1C 171.73(17) . .
N2A Ni1 N1C 103.18(18) . .
O2A Ni1 O3A 87.83(14) . .
O1B Ni1 O3A 162.70(16) . .
N1A Ni1 O3A 102.22(16) . .
N2A Ni1 O3A 92.43(16) . .
N1C Ni1 O3A 76.32(16) . .
O2B Ni2 O2A 92.39(15) . .
O2B Ni2 O1A 92.39(15) . .
O2A Ni2 O1A 87.53(15) . .
O2B Ni2 O3A 101.46(15) . 2_666
O2A Ni2 O3A 166.14(15) . 2_666
O1A Ni2 O3A 91.55(15) . 2_666
O2B Ni2 N1C 171.23(16) . 2_666
O2A Ni2 N1C 88.56(16) . 2_666
O1A Ni2 N1C 96.36(16) . 2_666
O3A Ni2 N1C 77.80(16) 2_666 2_666
O2B Ni2 N1C 88.65(16) . .
O2A Ni2 N1C 84.62(16) . .
O1A Ni2 N1C 172.11(17) . .
O3A Ni2 N1C 95.91(16) 2_666 .
N1C Ni2 N1C 82.75(17) 2_666 .
O2D Ni3 O1E 88.06(15) . .
O2D Ni3 N1D 88.30(17) . .
O1E Ni3 N1D 95.58(18) . .
O2D Ni3 N1F 84.73(16) . .
O1E Ni3 N1F 87.54(17) . .
N1D Ni3 N1F 172.27(18) . .
O2D Ni3 N2D 172.66(17) . .
O1E Ni3 N2D 94.29(17) . .
N1D Ni3 N2D 84.56(19) . .
N1F Ni3 N2D 102.30(18) . .
O2D Ni3 O3D 87.81(15) . .
O1E Ni3 O3D 163.92(16) . .
N1D Ni3 O3D 99.83(17) . .
N1F Ni3 O3D 76.61(16) . .
N2D Ni3 O3D 91.75(17) . .
O2E Ni4 O2D 94.26(16) . .
O2E Ni4 O1D 87.99(16) . .
O2D Ni4 O1D 88.38(16) . .
O2E Ni4 O3D 100.85(16) . 2_755
O2D Ni4 O3D 164.85(15) . 2_755
O1D Ni4 O3D 91.09(16) . 2_755
O2E Ni4 N1F 170.98(17) . 2_755
O2D Ni4 N1F 86.67(16) . 2_755
O1D Ni4 N1F 101.01(17) . 2_755
O3D Ni4 N1F 78.57(16) 2_755 2_755
O2E Ni4 N1F 88.62(17) . .
O2D Ni4 N1F 84.79(16) . .
O1D Ni4 N1F 172.13(18) . .
O3D Ni4 N1F 96.52(16) 2_755 .
N1F Ni4 N1F 82.52(19) 2_755 .
O1A C1A C2A 129.2(5) . .
C7A C2A C1A 117.1(5) . .
C7A C2A C3A 119.5(5) . .
C1A C2A C3A 123.4(5) . .
O2A C3A C4A 120.8(5) . .
O2A C3A C2A 121.1(5) . .
C4A C3A C2A 118.1(5) . .
C5A C4A C3A 119.7(5) . .
C5A C4A C8A 118.3(5) . .
C3A C4A C8A 121.9(5) . .
C4A C5A C6A 121.3(6) . .
C7A C6A C5A 120.8(5) . .
C7A C6A Br1A 120.9(4) . .
C5A C6A Br1A 118.3(4) . .
C6A C7A C2A 120.5(5) . .
N1A C8A C4A 113.3(4) . .
N1A C10A C11A 109.3(5) . .
N2A C11A C10A 112.8(5) . .
N2A C13A C14A 116.6(5) . .
C19A C14A C15A 119.6(5) . .
C19A C14A C13A 119.9(5) . .
C15A C14A C13A 120.4(5) . .
O3A C15A C16A 121.0(5) . .
O3A C15A C14A 119.8(5) . .
C16A C15A C14A 119.2(5) . .
C17A C16A C15A 119.5(5) . .
C17A C16A C20A 119.4(5) . .
C15A C16A C20A 121.0(5) . .
C18A C17A C16A 120.6(6) . .
C17A C18A C19A 120.8(5) . .
C17A C18A Br2A 120.1(5) . .
C19A C18A Br2A 119.0(4) . .
C14A C19A C18A 120.1(5) . .
O4A C20A C16A 124.8(6) . .
C9A N1A C10A 109.1(5) . .
C9A N1A C8A 110.5(4) . .
C10A N1A C8A 108.1(4) . .
C9A N1A Ni1 113.1(4) . .
C10A N1A Ni1 106.8(3) . .
C8A N1A Ni1 109.1(3) . .
C11A N2A C12A 107.4(5) . .
C11A N2A C13A 111.0(4) . .
C12A N2A C13A 106.9(5) . .
C11A N2A Ni1 106.1(3) . .
C12A N2A Ni1 113.7(3) . .
C13A N2A Ni1 111.7(3) . .
C1A O1A Ni2 126.5(4) . .
C3A O2A Ni2 131.1(3) . .
C3A O2A Ni1 132.4(3) . .
Ni2 O2A Ni1 96.46(16) . .
C15A O3A Ni2 125.4(3) . 2_666
C15A O3A Ni1 120.7(3) . .
Ni2 O3A Ni1 102.85(16) 2_666 .
O1B C2B O2B 126.1(5) . .
O1B C2B C1B 116.7(5) . .
O2B C2B C1B 117.2(5) . .
C2B O1B Ni1 129.3(4) . .
C2B O2B Ni2 125.9(3) . .
N2C N1C Ni2 119.2(4) . 2_666
N2C N1C Ni1 122.2(4) . .
Ni2 N1C Ni1 102.61(19) 2_666 .
N2C N1C Ni2 118.7(3) . .
Ni2 N1C Ni2 97.25(17) 2_666 .
Ni1 N1C Ni2 91.05(17) . .
N3C N2C N1C 179.0(6) . .
O1D C1D C2D 128.8(5) . .
C1D C2D C7D 116.7(5) . .
C1D C2D C3D 123.2(5) . .
C7D C2D C3D 120.1(5) . .
O2D C3D C4D 120.2(5) . .
O2D C3D C2D 122.1(5) . .
C4D C3D C2D 117.7(5) . .
C5D C4D C3D 120.0(5) . .
C5D C4D C8D 120.2(5) . .
C3D C4D C8D 119.8(5) . .
C4D C5D C6D 121.7(6) . .
C7D C6D C5D 120.7(6) . .
C7D C6D Br1D 119.7(5) . .
C5D C6D Br1D 119.6(5) . .
C6D C7D C2D 119.8(6) . .
C4D C8D N1D 112.5(5) . .
N1D C10D C11D 108.2(5) . .
N2D C11D C10D 113.1(5) . .
C14D C13D N2D 116.5(5) . .
C19D C14D C15D 120.4(6) . .
C19D C14D C13D 119.5(6) . .
C15D C14D C13D 120.0(5) . .
O3D C15D C14D 120.7(5) . .
O3D C15D C16D 121.2(5) . .
C14D C15D C16D 118.1(5) . .
C17D C16D C15D 120.4(6) . .
C17D C16D C20D 118.5(6) . .
C15D C16D C20D 121.1(5) . .
C18D C17D C16D 120.6(6) . .
C17D C18D C19D 119.7(6) . .
C17D C18D Br2D 120.9(5) . .
C19D C18D Br2D 119.4(5) . .
C14D C19D C18D 120.6(6) . .
O4D C20D C16D 123.5(6) . .
C10D N1D C9D 109.8(5) . .
C10D N1D C8D 108.8(4) . .
C9D N1D C8D 109.7(5) . .
C10D N1D Ni3 106.4(4) . .
C9D N1D Ni3 114.1(4) . .
C8D N1D Ni3 107.9(4) . .
C12D N2D C11D 109.4(5) . .
C12D N2D C13D 106.5(5) . .
C11D N2D C13D 110.2(5) . .
C12D N2D Ni3 113.5(4) . .
C11D N2D Ni3 106.5(4) . .
C13D N2D Ni3 110.8(4) . .
C1D O1D Ni4 126.4(4) . .
C3D O2D Ni4 130.6(4) . .
C3D O2D Ni3 130.3(4) . .
Ni4 O2D Ni3 95.88(16) . .
C15D O3D Ni4 120.9(3) . 2_755
C15D O3D Ni3 122.2(4) . .
Ni4 O3D Ni3 101.91(15) 2_755 .
O2E C2E O1E 125.7(5) . .
O2E C2E C1E 116.8(5) . .
O1E C2E C1E 117.5(6) . .
C2E O1E Ni3 129.0(4) . .
C2E O2E Ni4 126.8(4) . .
N2F N1F Ni4 119.8(4) . 2_755
N2F N1F Ni3 124.4(4) . .
Ni4 N1F Ni3 102.29(18) 2_755 .
N2F N1F Ni4 115.9(4) . .
Ni4 N1F Ni4 97.48(19) 2_755 .
Ni3 N1F Ni4 90.46(18) . .
N3F N2F N1F 179.6(7) . .

loop_
_geom_bond_atom_site_label_1
_geom_bond_atom_site_label_2
_geom_bond_distance
_geom_bond_site_symmetry_2
Ni1 O2A 2.040(4) .
Ni1 O1B 2.057(4) .
Ni1 N1A 2.098(5) .
Ni1 N2A 2.104(5) .
Ni1 N1C 2.113(5) .
Ni1 O3A 2.112(4) .
Ni2 O2B 2.008(4) .
Ni2 O2A 2.017(4) .
Ni2 O1A 2.047(4) .
Ni2 O3A 2.075(4) 2_666
Ni2 N1C 2.081(4) 2_666
Ni2 N1C 2.129(4) .
Ni3 O2D 2.065(4) .
Ni3 O1E 2.063(4) .
Ni3 N1D 2.103(5) .
Ni3 N1F 2.111(5) .
Ni3 N2D 2.115(5) .
Ni3 O3D 2.133(4) .
Ni4 O2E 1.995(4) .
Ni4 O2D 2.016(4) .
Ni4 O1D 2.044(4) .
Ni4 O3D 2.072(4) 2_755
Ni4 N1F 2.082(5) 2_755
Ni4 N1F 2.156(5) .
Br1A C6A 1.904(6) .
Br2A C18A 1.900(5) .
Br1D C6D 1.894(6) .
Br2D C18D 1.894(6) .
C1A O1A 1.232(7) .
C1A C2A 1.423(8) .
C2A C7A 1.423(8) .
C2A C3A 1.429(7) .
C3A O2A 1.314(6) .
C3A C4A 1.422(8) .
C4A C5A 1.377(8) .
C4A C8A 1.511(7) .
C5A C6A 1.398(8) .
C6A C7A 1.342(8) .
C8A N1A 1.504(7) .
C9A N1A 1.477(7) .
C10A N1A 1.487(7) .
C10A C11A 1.512(9) .
C11A N2A 1.469(7) .
C12A N2A 1.494(7) .
C13A N2A 1.496(7) .
C13A C14A 1.501(8) .
C14A C19A 1.385(8) .
C14A C15A 1.421(8) .
C15A O3A 1.328(6) .
C15A C16A 1.416(8) .
C16A C17A 1.410(8) .
C16A C20A 1.444(8) .
C17A C18A 1.356(8) .
C18A C19A 1.414(8) .
C20A O4A 1.228(7) .
O3A Ni2 2.075(4) 2_666
C1B C2B 1.500(8) .
C2B O1B 1.262(7) .
C2B O2B 1.274(7) .
N1C N2C 1.251(7) .
N1C Ni2 2.081(4) 2_666
N2C N3C 1.142(7) .
C1D O1D 1.228(7) .
C1D C2D 1.423(8) .
C2D C7D 1.423(8) .
C2D C3D 1.440(8) .
C3D O2D 1.290(7) .
C3D C4D 1.438(8) .
C4D C5D 1.377(8) .
C4D C8D 1.491(8) .
C5D C6D 1.399(9) .
C6D C7D 1.378(8) .
C8D N1D 1.504(8) .
C9D N1D 1.489(7) .
C10D N1D 1.487(8) .
C10D C11D 1.520(9) .
C11D N2D 1.489(8) .
C12D N2D 1.474(7) .
C13D C14D 1.498(8) .
C13D N2D 1.502(8) .
C14D C19D 1.384(8) .
C14D C15D 1.409(8) .
C15D O3D 1.340(7) .
C15D C16D 1.409(8) .
C16D C17D 1.399(8) .
C16D C20D 1.463(9) .
C17D C18D 1.371(9) .
C18D C19D 1.398(9) .
C20D O4D 1.233(7) .
O3D Ni4 2.072(4) 2_755
C1E C2E 1.505(8) .
C2E O2E 1.251(7) .
C2E O1E 1.290(7) .
N1F N2F 1.243(6) .
N1F Ni4 2.082(5) 2_755
N2F N3F 1.140(7) .
C1M O1M 1.349(10) .

loop_
_platon_squeeze_void_nr
_platon_squeeze_void_average_x
_platon_squeeze_void_average_y
_platon_squeeze_void_average_z
_platon_squeeze_void_volume
_platon_squeeze_void_count_electrons
_platon_squeeze_void_content
1 0.289 0.371 0.839 90 19 ' '
2 0.322 0.046 0.768 13 0 ' '
3 0.711 0.629 0.161 90 19 ' '
4 0.678 0.954 0.232 14 0 ' '
